data_7058112
loop_
_publ_author_name
'Mishra, Richa'
'Jana, Asim'
'Panday, Anoop Kumar'
'Choudhury, Lokman H.'

_publ_section_title
;
 Synthesis of spirooxindoles fused with pyrazolo-tetrahydropyridinone and
 coumarin-dihydropyridine-pyrazole tetracycles by reaction medium
 dependent isatin-based multicomponent reactions
;
_journal_issue 7
_journal_name_full 'New Journal of Chemistry'
_journal_page_first 2920
_journal_paper_doi 10.1039/C8NJ05465G
_journal_volume 43
_journal_year 2019
_chemical_formula_moiety 'C23 H19 N4 O4 S'
_chemical_formula_sum 'C23 H19 N4 O4 S'
_chemical_formula_weight 447.92
_space_group_crystal_system monoclinic
_space_group_IT_number 14
_space_group_name_Hall '-P 2yn'
_space_group_name_H-M_alt 'P 1 21/n 1'
_symmetry_space_group_name_Hall '-P 2yn'
_symmetry_space_group_name_H-M 'P 1 21/n 1'
_atom_sites_solution_hydrogens mixed
_audit_block_doi 10.5517/ccdc.csd.cc1zhmrv
_audit_creation_method SHELXL-2014/7
_audit_update_record
;
2018-03-24 deposited with the CCDC.
2018-12-27 downloaded from the CCDC.
;
_cell_angle_alpha 90
_cell_angle_beta 113.536(2)
_cell_angle_gamma 90
_cell_formula_units_Z 4
_cell_length_a 9.3279(6)
_cell_length_b 21.2988(14)
_cell_length_c 11.6031(8)
_cell_measurement_reflns_used 3721
_cell_measurement_temperature 273(2)
_cell_measurement_theta_max 25.000
_cell_measurement_theta_min 2.566
_cell_volume 2113.5(2)
_computing_cell_refinement 'Bruker SAINT'
_computing_data_collection 'Bruker APEX2'
_computing_data_reduction 'Bruker SAINT'
_computing_molecular_graphics 'Bruker SHELXTL'
_computing_publication_material 'Bruker SHELXTL'
_computing_structure_refinement 'SHELXL-2014/7 (Sheldrick, 2014)'
_computing_structure_solution 'SHELXS-97 (Sheldrick 2008)'
_diffrn_ambient_temperature 273(2)
_diffrn_measured_fraction_theta_full 0.997
_diffrn_measured_fraction_theta_max 0.997
_diffrn_measurement_device_type 'Bruker APEX-II CCD'
_diffrn_measurement_method '\f and \w scans'
_diffrn_radiation_type MoK\a
_diffrn_radiation_wavelength 0.71073
_diffrn_reflns_av_R_equivalents 0.0584
_diffrn_reflns_av_unetI/netI 0.0375
_diffrn_reflns_Laue_measured_fraction_full 0.997
_diffrn_reflns_Laue_measured_fraction_max 0.997
_diffrn_reflns_limit_h_max 11
_diffrn_reflns_limit_h_min -11
_diffrn_reflns_limit_k_max 25
_diffrn_reflns_limit_k_min -25
_diffrn_reflns_limit_l_max 13
_diffrn_reflns_limit_l_min -13
_diffrn_reflns_number 49871
_diffrn_reflns_point_group_measured_fraction_full 0.997
_diffrn_reflns_point_group_measured_fraction_max 0.997
_diffrn_reflns_theta_full 25.000
_diffrn_reflns_theta_max 25.000
_diffrn_reflns_theta_min 2.566
_exptl_absorpt_coefficient_mu 0.192
_exptl_absorpt_correction_type multi-scan
_exptl_crystal_colour COLOURLESS
_exptl_crystal_density_diffrn 1.408
_exptl_crystal_description BLOCK
_exptl_crystal_F_000 933.7
_exptl_crystal_size_max 0.4
_exptl_crystal_size_mid 0.1
_exptl_crystal_size_min 0.1
_exptl_transmission_factor_max 0.981
_exptl_transmission_factor_min 0.977
_refine_diff_density_max 0.215
_refine_diff_density_min -0.285
_refine_diff_density_rms 0.038
_refine_ls_extinction_coef 0.0061(8)
_refine_ls_extinction_expression Fc^*^=kFc[1+0.001xFc^2^\l^3^/sin(2\q)]^-1/4^
_refine_ls_extinction_method 'SHELXL-2014/7 (Sheldrick 2014'
_refine_ls_goodness_of_fit_ref 1.068
_refine_ls_hydrogen_treatment mixed
_refine_ls_matrix_type full
_refine_ls_number_parameters 336
_refine_ls_number_reflns 3710
_refine_ls_number_restraints 102
_refine_ls_restrained_S_all 1.067
_refine_ls_R_factor_all 0.0873
_refine_ls_R_factor_gt 0.0475
_refine_ls_shift/su_max 0.000
_refine_ls_shift/su_mean 0.000
_refine_ls_structure_factor_coef Fsqd
_refine_ls_weighting_details 'w=1/[\s^2^(Fo^2^)+(0.0455P)^2^+0.8968P] where P=(Fo^2^+2Fc^2^)/3'
_refine_ls_weighting_scheme calc
_refine_ls_wR_factor_gt 0.0983
_refine_ls_wR_factor_ref 0.1122
_reflns_Friedel_coverage 0.000
_reflns_number_gt 2604
_reflns_number_total 3710
_reflns_threshold_expression 'I > 2\s(I)'
_cod_data_source_file c8nj05465g2.cif
_cod_data_source_block mm_b_a
_cod_depositor_comments 'Adding full bibliography for 7058112.cif.'
_cod_database_code 7058112
_shelx_shelxl_version_number 2014/7
_shelx_space_group_comment
;
The symmetry employed for this shelxl refinement is uniquely defined
by the following loop, which should always be used as a source of
symmetry information in preference to the above space-group names.
They are only intended as comments.
;

loop_
_space_group_symop_operation_xyz
'x, y, z'
'-x+1/2, y+1/2, -z+1/2'
'-x, -y, -z'
'x-1/2, -y-1/2, z-1/2'

loop_
_atom_site_label
_atom_site_type_symbol
_atom_site_fract_x
_atom_site_fract_y
_atom_site_fract_z
_atom_site_U_iso_or_equiv
_atom_site_adp_type
_atom_site_occupancy
_atom_site_site_symmetry_order
_atom_site_calc_flag
_atom_site_refinement_flags_posn
_atom_site_refinement_flags_adp
_atom_site_refinement_flags_occupancy
_atom_site_disorder_assembly
_atom_site_disorder_group
C3 C 0.5551(3) 0.33075(11) 0.7387(2) 0.0507(7) Uani 1 1 d . . . . .
H3A H 0.6514 0.3229 0.7295 0.076 Uiso 1 1 calc R U . . .
H3B H 0.4687 0.3233 0.6599 0.076 Uiso 1 1 calc R U . . .
H3C H 0.5476 0.3032 0.8015 0.076 Uiso 1 1 calc R U . . .
C4 C 0.5517(2) 0.39688(10) 0.7774(2) 0.0349(5) Uani 1 1 d . . . . .
C5 C 0.4388(2) 0.43103(10) 0.79946(18) 0.0293(5) Uani 1 1 d . . . . .
C6 C 0.5048(2) 0.48975(10) 0.83563(18) 0.0291(5) Uani 1 1 d . . . . .
C7 C 0.2765(2) 0.41460(9) 0.78824(19) 0.0301(5) Uani 1 1 d . . . . .
C8 C 0.2793(2) 0.35986(10) 0.8779(2) 0.0355(5) Uani 1 1 d . . . . .
C9 C 0.1298(2) 0.32660(11) 0.6796(2) 0.0437(6) Uani 1 1 d . . . . .
C10 C 0.0335(3) 0.29027(13) 0.5809(3) 0.0621(8) Uani 1 1 d . . . . .
H10 H -0.0001 0.2508 0.5940 0.075 Uiso 1 1 calc R U . . .
C11 C -0.0108(3) 0.31489(17) 0.4618(3) 0.0741(10) Uani 1 1 d . . . . .
H11 H -0.0742 0.2911 0.3932 0.089 Uiso 1 1 calc R U . . .
C12 C 0.0355(3) 0.37340(18) 0.4413(3) 0.0747(9) Uani 1 1 d . . . . .
H12 H 0.0048 0.3883 0.3596 0.090 Uiso 1 1 calc R U . . .
C13 C 0.1293(3) 0.41083(14) 0.5431(2) 0.0547(7) Uani 1 1 d . . . . .
H13 H 0.1592 0.4510 0.5305 0.066 Uiso 1 1 calc R U . . .
C14 C 0.1754(2) 0.38634(11) 0.6614(2) 0.0373(6) Uani 1 1 d . . . . .
C15 C 0.2063(2) 0.47303(9) 0.82207(19) 0.0294(5) Uani 1 1 d . . . . .
C16 C 0.2819(2) 0.52957(10) 0.85831(18) 0.0289(5) Uani 1 1 d . . . . .
C17 C 0.2025(2) 0.58184(10) 0.88887(19) 0.0315(5) Uani 1 1 d . . . . .
C18 C 0.0531(2) 0.46507(11) 0.8200(2) 0.0361(5) Uani 1 1 d . . . . .
C19 C 0.0566(2) 0.57058(10) 0.8902(2) 0.0355(5) Uani 1 1 d . . . . .
C20 C -0.0258(3) 0.61617(11) 0.9226(2) 0.0449(6) Uani 1 1 d . . . . .
H20 H -0.1214 0.6067 0.9259 0.054 Uiso 1 1 calc R U . . .
C21 C 0.0354(3) 0.67553(12) 0.9498(2) 0.0516(7) Uani 1 1 d . . . . .
H21 H -0.0190 0.7068 0.9714 0.062 Uiso 1 1 calc R U . . .
C22 C 0.1784(3) 0.68889(11) 0.9450(2) 0.0502(7) Uani 1 1 d . . . . .
H22 H 0.2186 0.7294 0.9616 0.060 Uiso 1 1 calc R U . . .
C23 C 0.2610(3) 0.64276(10) 0.9159(2) 0.0416(6) Uani 1 1 d . . . . .
H23 H 0.3574 0.6523 0.9143 0.050 Uiso 1 1 calc R U . . .
N1 N 0.1958(2) 0.31193(8) 0.8082(2) 0.0460(5) Uani 1 1 d . . . . .
H4 H 0.1842 0.2764 0.8387 0.055 Uiso 1 1 calc R U . . .
N2 N 0.6720(2) 0.43687(9) 0.80031(17) 0.0378(5) Uani 1 1 d . . . . .
N3 N 0.64731(19) 0.49541(8) 0.83702(17) 0.0364(5) Uani 1 1 d . . . . .
N4 N 0.4292(2) 0.53922(9) 0.86521(17) 0.0324(4) Uani 1 1 d . . . . .
O2 O -0.02538(17) 0.41725(7) 0.78908(16) 0.0479(4) Uani 1 1 d . . . . .
O3 O 0.34796(17) 0.36081(7) 0.99278(16) 0.0444(4) Uani 1 1 d . . . . .
O4 O -0.01490(16) 0.51342(7) 0.85715(15) 0.0432(4) Uani 1 1 d . . . . .
S1 S 0.06419(14) 0.14790(6) 0.85656(15) 0.0653(5) Uani 0.812(5) 1 d D U P A 1
C1 C -0.1278(8) 0.1345(5) 0.8291(8) 0.131(4) Uani 0.812(5) 1 d D U P A 1
H1A H -0.1611 0.0956 0.7846 0.196 Uiso 0.812(5) 1 calc R U P A 1
H1B H -0.1389 0.1322 0.9078 0.196 Uiso 0.812(5) 1 calc R U P A 1
H1C H -0.1910 0.1681 0.7795 0.196 Uiso 0.812(5) 1 calc R U P A 1
C2 C 0.1600(10) 0.0875(3) 0.9666(11) 0.083(2) Uani 0.812(5) 1 d D U P A 1
H2A H 0.1337 0.0474 0.9258 0.125 Uiso 0.812(5) 1 calc R U P A 1
H2B H 0.2711 0.0936 0.9983 0.125 Uiso 0.812(5) 1 calc R U P A 1
H2C H 0.1269 0.0890 1.0350 0.125 Uiso 0.812(5) 1 calc R U P A 1
O1 O 0.1101(3) 0.20909(15) 0.9261(3) 0.0676(9) Uani 0.812(5) 1 d D U P A 1
S1' S 0.0713(7) 0.1670(4) 0.9286(9) 0.096(3) Uani 0.188(5) 1 d D U P A 2
O1' O 0.1092(17) 0.1890(8) 0.8226(14) 0.109(5) Uani 0.188(5) 1 d D U P A 2
C1' C -0.119(3) 0.137(2) 0.884(3) 0.097(8) Uani 0.188(5) 1 d D U P A 2
H1'1 H -0.1338 0.1242 0.9581 0.146 Uiso 0.188(5) 1 calc R U P A 2
H1'2 H -0.1935 0.1695 0.8420 0.146 Uiso 0.188(5) 1 calc R U P A 2
H1'3 H -0.1337 0.1021 0.8292 0.146 Uiso 0.188(5) 1 calc R U P A 2
C2' C 0.110(6) 0.0881(11) 0.955(5) 0.102(11) Uani 0.188(5) 1 d D U P A 2
H H 0.765(3) 0.4281(10) 0.798(2) 0.044(6) Uiso 1 1 d . . . . .
H3 H 0.482(3) 0.5717(12) 0.902(2) 0.049(7) Uiso 1 1 d . . . . .

loop_
_atom_site_aniso_label
_atom_site_aniso_U_11
_atom_site_aniso_U_22
_atom_site_aniso_U_33
_atom_site_aniso_U_23
_atom_site_aniso_U_13
_atom_site_aniso_U_12
C3 0.0435(14) 0.0468(15) 0.0667(17) -0.0139(13) 0.0271(13) -0.0001(12)
C4 0.0262(11) 0.0407(13) 0.0390(13) -0.0020(10) 0.0144(10) -0.0012(10)
C5 0.0215(11) 0.0348(12) 0.0326(11) 0.0001(9) 0.0117(9) -0.0009(9)
C6 0.0194(11) 0.0337(12) 0.0345(12) 0.0017(9) 0.0112(9) 0.0006(9)
C7 0.0201(10) 0.0330(12) 0.0378(12) -0.0025(10) 0.0121(9) -0.0023(9)
C8 0.0202(11) 0.0362(14) 0.0509(16) 0.0004(11) 0.0149(11) 0.0008(10)
C9 0.0254(12) 0.0413(15) 0.0625(17) -0.0156(13) 0.0154(11) -0.0013(11)
C10 0.0375(14) 0.0567(17) 0.086(2) -0.0309(17) 0.0187(14) -0.0088(13)
C11 0.0410(16) 0.099(3) 0.074(2) -0.046(2) 0.0135(16) -0.0139(17)
C12 0.0449(16) 0.127(3) 0.0439(16) -0.0135(18) 0.0085(13) -0.0129(18)
C13 0.0355(13) 0.080(2) 0.0455(16) -0.0037(14) 0.0133(12) -0.0087(13)
C14 0.0224(11) 0.0462(15) 0.0450(15) -0.0081(11) 0.0153(10) -0.0018(10)
C15 0.0212(11) 0.0335(12) 0.0340(12) 0.0017(9) 0.0115(9) 0.0000(9)
C16 0.0206(11) 0.0358(13) 0.0305(11) 0.0049(9) 0.0102(9) 0.0024(9)
C17 0.0259(11) 0.0335(13) 0.0344(12) 0.0022(10) 0.0113(9) 0.0032(9)
C18 0.0258(12) 0.0386(14) 0.0470(14) -0.0012(11) 0.0177(10) -0.0001(11)
C19 0.0291(12) 0.0364(13) 0.0428(13) 0.0011(10) 0.0162(10) 0.0030(10)
C20 0.0358(13) 0.0504(16) 0.0555(15) 0.0008(12) 0.0254(11) 0.0084(12)
C21 0.0497(15) 0.0433(16) 0.0671(18) -0.0021(13) 0.0288(13) 0.0143(13)
C22 0.0464(15) 0.0347(14) 0.0698(18) -0.0020(12) 0.0234(13) 0.0050(11)
C23 0.0341(12) 0.0365(14) 0.0555(15) 0.0007(11) 0.0193(11) 0.0024(11)
N1 0.0352(11) 0.0284(11) 0.0712(15) 0.0006(10) 0.0179(10) -0.0045(9)
N2 0.0235(10) 0.0438(12) 0.0517(12) -0.0049(9) 0.0209(9) -0.0001(9)
N3 0.0258(10) 0.0367(11) 0.0503(12) -0.0026(9) 0.0190(8) -0.0012(8)
N4 0.0241(10) 0.0296(11) 0.0448(11) -0.0021(9) 0.0152(8) -0.0031(8)
O2 0.0305(9) 0.0451(10) 0.0764(12) -0.0105(9) 0.0301(8) -0.0089(8)
O3 0.0356(9) 0.0463(10) 0.0500(11) 0.0082(8) 0.0158(8) -0.0009(7)
O4 0.0283(8) 0.0418(10) 0.0680(11) -0.0079(8) 0.0283(8) -0.0014(7)
S1 0.0978(8) 0.0477(8) 0.0603(9) -0.0033(6) 0.0420(6) 0.0064(5)
C1 0.086(4) 0.113(5) 0.151(8) -0.059(6) 0.002(4) -0.010(3)
C2 0.093(5) 0.055(3) 0.100(5) 0.019(3) 0.037(4) 0.007(3)
O1 0.0813(18) 0.0365(17) 0.096(2) -0.0070(15) 0.0468(16) -0.0093(14)
S1' 0.102(4) 0.094(5) 0.099(5) -0.030(4) 0.046(4) -0.011(4)
O1' 0.120(10) 0.082(10) 0.121(12) 0.049(9) 0.045(9) -0.002(8)
C1' 0.069(12) 0.124(16) 0.105(17) -0.044(15) 0.041(12) -0.054(11)
C2' 0.13(2) 0.075(16) 0.088(15) -0.015(13) 0.026(16) 0.009(13)

loop_
_atom_type_symbol
_atom_type_description
_atom_type_scat_dispersion_real
_atom_type_scat_dispersion_imag
_atom_type_scat_source
C C 0.0033 0.0016 'International Tables Vol C Tables 4.2.6.8 and 6.1.1.4'
H H 0.0000 0.0000 'International Tables Vol C Tables 4.2.6.8 and 6.1.1.4'
N N 0.0061 0.0033 'International Tables Vol C Tables 4.2.6.8 and 6.1.1.4'
O O 0.0106 0.0060 'International Tables Vol C Tables 4.2.6.8 and 6.1.1.4'
S S 0.1246 0.1234 'International Tables Vol C Tables 4.2.6.8 and 6.1.1.4'

loop_
_geom_angle_atom_site_label_1
_geom_angle_atom_site_label_2
_geom_angle_atom_site_label_3
_geom_angle
C4 C3 H3A 109.5
C4 C3 H3B 109.5
H3A C3 H3B 109.5
C4 C3 H3C 109.5
H3A C3 H3C 109.5
H3B C3 H3C 109.5
N2 C4 C5 105.44(19)
N2 C4 C3 122.87(19)
C5 C4 C3 131.68(19)
C6 C5 C4 104.60(17)
C6 C5 C7 123.07(18)
C4 C5 C7 132.32(19)
N3 C6 C5 114.05(18)
N3 C6 N4 122.26(18)
C5 C6 N4 123.67(18)
C5 C7 C14 112.89(16)
C5 C7 C15 107.90(16)
C14 C7 C15 114.02(16)
C5 C7 C8 111.60(16)
C14 C7 C8 100.88(17)
C15 C7 C8 109.44(16)
O3 C8 N1 126.4(2)
O3 C8 C7 125.17(19)
N1 C8 C7 108.47(19)
C10 C9 C14 121.8(3)
C10 C9 N1 128.6(2)
C14 C9 N1 109.63(19)
C9 C10 C11 117.1(3)
C9 C10 H10 121.5
C11 C10 H10 121.5
C12 C11 C10 122.1(3)
C12 C11 H11 119.0
C10 C11 H11 119.0
C11 C12 C13 120.2(3)
C11 C12 H12 119.9
C13 C12 H12 119.9
C14 C13 C12 117.9(3)
C14 C13 H13 121.0
C12 C13 H13 121.0
C13 C14 C9 120.8(2)
C13 C14 C7 130.2(2)
C9 C14 C7 109.0(2)
C16 C15 C18 119.79(18)
C16 C15 C7 124.86(17)
C18 C15 C7 115.28(17)
N4 C16 C15 122.28(19)
N4 C16 C17 118.03(18)
C15 C16 C17 119.69(17)
C19 C17 C23 117.09(19)
C19 C17 C16 117.80(19)
C23 C17 C16 125.11(19)
O2 C18 O4 114.95(18)
O2 C18 C15 125.6(2)
O4 C18 C15 119.47(19)
O4 C19 C20 116.11(19)
O4 C19 C17 121.45(18)
C20 C19 C17 122.4(2)
C21 C20 C19 119.0(2)
C21 C20 H20 120.5
C19 C20 H20 120.5
C20 C21 C22 119.9(2)
C20 C21 H21 120.0
C22 C21 H21 120.0
C23 C22 C21 120.4(2)
C23 C22 H22 119.8
C21 C22 H22 119.8
C22 C23 C17 121.0(2)
C22 C23 H23 119.5
C17 C23 H23 119.5
C8 N1 C9 111.98(19)
C8 N1 H4 124.0
C9 N1 H4 124.0
C4 N2 N3 114.03(17)
C4 N2 H 127.0(15)
N3 N2 H 118.9(14)
C6 N3 N2 101.88(16)
C16 N4 C6 118.21(18)
C16 N4 H3 120.8(16)
C6 N4 H3 119.6(16)
C18 O4 C19 121.56(16)
O1 S1 C1 107.3(3)
O1 S1 C2 106.7(4)
C1 S1 C2 101.6(5)
S1 C1 H1A 109.5
S1 C1 H1B 109.5
H1A C1 H1B 109.5
S1 C1 H1C 109.5
H1A C1 H1C 109.5
H1B C1 H1C 109.5
S1 C2 H2A 109.5
S1 C2 H2B 109.5
H2A C2 H2B 109.5
S1 C2 H2C 109.5
H2A C2 H2C 109.5
H2B C2 H2C 109.5
O1' S1' C2' 111(2)
O1' S1' C1' 114.8(14)
C2' S1' C1' 79(2)
S1' C1' H1'1 109.5
S1' C1' H1'2 109.5
H1'1 C1' H1'2 109.5
S1' C1' H1'3 109.5
H1'1 C1' H1'3 109.5
H1'2 C1' H1'3 109.5

loop_
_geom_bond_atom_site_label_1
_geom_bond_atom_site_label_2
_geom_bond_distance
C3 C4 1.483(3)
C3 H3A 0.9600
C3 H3B 0.9600
C3 H3C 0.9600
C4 N2 1.348(3)
C4 C5 1.385(3)
C5 C6 1.383(3)
C5 C7 1.508(3)
C6 N3 1.329(3)
C6 N4 1.385(3)
C7 C14 1.520(3)
C7 C15 1.529(3)
C7 C8 1.556(3)
C8 O3 1.227(3)
C8 N1 1.341(3)
C9 C10 1.377(3)
C9 C14 1.385(3)
C9 N1 1.403(3)
C10 C11 1.378(4)
C10 H10 0.9300
C11 C12 1.371(4)
C11 H11 0.9300
C12 C13 1.404(4)
C12 H12 0.9300
C13 C14 1.367(3)
C13 H13 0.9300
C15 C16 1.374(3)
C15 C18 1.429(3)
C16 N4 1.359(3)
C16 C17 1.457(3)
C17 C19 1.388(3)
C17 C23 1.394(3)
C18 O2 1.222(2)
C18 O4 1.366(3)
C19 O4 1.367(3)
C19 C20 1.381(3)
C20 C21 1.371(3)
C20 H20 0.9300
C21 C22 1.387(3)
C21 H21 0.9300
C22 C23 1.371(3)
C22 H22 0.9300
C23 H23 0.9300
N1 H4 0.8600
N2 N3 1.367(2)
N2 H 0.90(2)
N4 H3 0.86(2)
S1 O1 1.503(4)
S1 C1 1.713(7)
S1 C2 1.782(7)
C1 H1A 0.9600
C1 H1B 0.9600
C1 H1C 0.9600
C2 H2A 0.9600
C2 H2B 0.9600
C2 H2C 0.9600
S1' O1' 1.486(16)
S1' C2' 1.72(2)
S1' C1' 1.757(18)
C1' H1'1 0.9600
C1' H1'2 0.9600
C1' H1'3 0.9600
